data_7021032
loop_
_publ_author_name
'Melen, Rebecca L.'
'Eisler, Dana J.'
'Hewitt, Rachel A.'
'Rawson, Jeremy M.'

_publ_section_title
;
 Synthesis and structural studies on thioimides, R(2)C[double bond, length
 as m-dash]NSR and sulfur diimides, R(2)C[double bond, length as
 m-dash]NSN[double bond, length as m-dash]CR(2).
;
_journal_issue 11
_journal_name_full 'Dalton transactions (Cambridge, England : 2003)'
_journal_page_first 3888
_journal_page_last 3895
_journal_paper_doi 10.1039/c2dt32878j
_journal_volume 42
_journal_year 2013
_chemical_formula_moiety 'C26 H16 N2 S, 0.5(C H2 Cl2)'
_chemical_formula_sum 'C26.5 H17 Cl N2 S'
_chemical_formula_weight 430.93
_chemical_name_systematic
;
?
;
_space_group_IT_number 60
_symmetry_cell_setting orthorhombic
_symmetry_space_group_name_Hall '-P 2n 2ab'
_symmetry_space_group_name_H-M 'P b c n'
_atom_sites_solution_hydrogens geom
_atom_sites_solution_primary direct
_atom_sites_solution_secondary difmap
_audit_creation_method SHELXL-97
_cell_angle_alpha 90.00
_cell_angle_beta 90.00
_cell_angle_gamma 90.00
_cell_formula_units_Z 8
_cell_length_a 26.921(5)
_cell_length_b 7.7572(16)
_cell_length_c 19.322(4)
_cell_measurement_reflns_used 36212
_cell_measurement_temperature 180(2)
_cell_measurement_theta_max 27.48
_cell_measurement_theta_min 1.00
_cell_volume 4035.0(14)
_computing_cell_refinement 'HKL Scalepack (Otwinowski & Minor 1997)'
_computing_data_collection 'Collect (Nonius B.V. 1998)'
_computing_data_reduction
;
HKL Denzo and Scalepack (Otwinowski & Minor 1997)
;
_computing_molecular_graphics 'Bruker SHELXTL'
_computing_publication_material 'SHELXL-97 (Sheldrick 1997)'
_computing_structure_refinement 'SHELXL-97 (Sheldrick 1997)'
_computing_structure_solution 'SHELXS-97 (Sheldrick, 1990)'
_diffrn_ambient_temperature 180(2)
_diffrn_measured_fraction_theta_full 0.997
_diffrn_measured_fraction_theta_max 0.997
_diffrn_measurement_device_type 'Nonius Kappa CCD'
_diffrn_measurement_method 'thin slice \w and \f scans'
_diffrn_radiation_monochromator graphite
_diffrn_radiation_source 'fine-focus sealed tube'
_diffrn_radiation_type MoK\a
_diffrn_radiation_wavelength 0.71073
_diffrn_reflns_av_R_equivalents 0.0601
_diffrn_reflns_av_sigmaI/netI 0.0341
_diffrn_reflns_limit_h_max 32
_diffrn_reflns_limit_h_min -30
_diffrn_reflns_limit_k_max 9
_diffrn_reflns_limit_k_min -9
_diffrn_reflns_limit_l_max 23
_diffrn_reflns_limit_l_min -22
_diffrn_reflns_number 33865
_diffrn_reflns_theta_full 25.03
_diffrn_reflns_theta_max 25.03
_diffrn_reflns_theta_min 3.10
_exptl_absorpt_coefficient_mu 0.310
_exptl_absorpt_correction_T_max 0.971
_exptl_absorpt_correction_T_min 0.902
_exptl_absorpt_correction_type multi-scan
_exptl_absorpt_process_details
;
multi-scan from symmetry-related measurements
Sortav (Blessing 1995)
;
_exptl_crystal_colour orange
_exptl_crystal_density_diffrn 1.419
_exptl_crystal_density_method 'not measured'
_exptl_crystal_description block
_exptl_crystal_F_000 1784
_exptl_crystal_size_max 0.23
_exptl_crystal_size_mid 0.10
_exptl_crystal_size_min 0.10
_refine_diff_density_max 0.555
_refine_diff_density_min -0.359
_refine_diff_density_rms 0.055
_refine_ls_extinction_method none
_refine_ls_goodness_of_fit_ref 1.045
_refine_ls_hydrogen_treatment constr
_refine_ls_matrix_type full
_refine_ls_number_parameters 276
_refine_ls_number_reflns 3557
_refine_ls_number_restraints 0
_refine_ls_restrained_S_all 1.045
_refine_ls_R_factor_all 0.0623
_refine_ls_R_factor_gt 0.0437
_refine_ls_shift/su_max 0.001
_refine_ls_shift/su_mean 0.000
_refine_ls_structure_factor_coef Fsqd
_refine_ls_weighting_details 'calc w=1/[\s^2^(Fo^2^)+(0.0484P)^2^+3.0822P] where P=(Fo^2^+2Fc^2^)/3'
_refine_ls_weighting_scheme calc
_refine_ls_wR_factor_gt 0.1010
_refine_ls_wR_factor_ref 0.1110
_reflns_number_gt 2800
_reflns_number_total 3557
_reflns_threshold_expression >2sigma(I)
_cod_data_source_file c2dt32878j.txt
_cod_data_source_block compound_4
_cod_original_cell_volume 4035.1(14)
_cod_original_formula_sum 'C26.50 H17 Cl N2 S'
_cod_database_code 7021032

loop_
_symmetry_equiv_pos_as_xyz
'x, y, z'
'-x+1/2, -y+1/2, z+1/2'
'-x, y, -z+1/2'
'x+1/2, -y+1/2, -z'
'-x, -y, -z'
'x-1/2, y-1/2, -z-1/2'
'x, -y, z-1/2'
'-x-1/2, y-1/2, z'

loop_
_atom_site_label
_atom_site_type_symbol
_atom_site_fract_x
_atom_site_fract_y
_atom_site_fract_z
_atom_site_U_iso_or_equiv
_atom_site_adp_type
_atom_site_occupancy
_atom_site_symmetry_multiplicity
_atom_site_calc_flag
_atom_site_refinement_flags
S1 S 0.45531(2) 0.64815(8) 0.53874(3) 0.02971(17) Uani 1 1 d .
N1 N 0.41249(7) 0.5533(2) 0.58695(10) 0.0283(5) Uani 1 1 d .
N2 N 0.49604(7) 0.6830(2) 0.60147(10) 0.0299(5) Uani 1 1 d .
C1 C 0.37085(8) 0.5002(3) 0.55985(11) 0.0256(5) Uani 1 1 d .
C2 C 0.33398(8) 0.4089(3) 0.60256(11) 0.0249(5) Uani 1 1 d .
C3 C 0.33479(9) 0.3668(3) 0.67219(11) 0.0293(5) Uani 1 1 d .
H3A H 0.3620 0.3990 0.7007 0.035 Uiso 1 1 calc R
C4 C 0.29478(10) 0.2763(3) 0.69938(12) 0.0337(6) Uani 1 1 d .
H4A H 0.2946 0.2468 0.7471 0.040 Uiso 1 1 calc R
C5 C 0.25513(9) 0.2285(3) 0.65795(12) 0.0332(6) Uani 1 1 d .
H5A H 0.2282 0.1665 0.6776 0.040 Uiso 1 1 calc R
C6 C 0.25427(9) 0.2699(3) 0.58813(12) 0.0287(5) Uani 1 1 d .
H6A H 0.2270 0.2367 0.5599 0.034 Uiso 1 1 calc R
C7 C 0.29379(8) 0.3605(3) 0.56021(11) 0.0243(5) Uani 1 1 d .
C8 C 0.30401(8) 0.4204(3) 0.48949(11) 0.0255(5) Uani 1 1 d .
C9 C 0.27678(9) 0.4015(3) 0.42909(12) 0.0309(5) Uani 1 1 d .
H9A H 0.2460 0.3414 0.4291 0.037 Uiso 1 1 calc R
C10 C 0.29566(9) 0.4729(3) 0.36825(12) 0.0372(6) Uani 1 1 d .
H10A H 0.2774 0.4618 0.3264 0.045 Uiso 1 1 calc R
C11 C 0.34064(10) 0.5598(3) 0.36804(13) 0.0372(6) Uani 1 1 d .
H11A H 0.3525 0.6085 0.3261 0.045 Uiso 1 1 calc R
C12 C 0.36853(9) 0.5770(3) 0.42783(11) 0.0317(5) Uani 1 1 d .
H12A H 0.3995 0.6358 0.4272 0.038 Uiso 1 1 calc R
C13 C 0.35031(8) 0.5066(3) 0.48880(11) 0.0254(5) Uani 1 1 d .
C14 C 0.53724(8) 0.7648(3) 0.58906(12) 0.0265(5) Uani 1 1 d .
C15 C 0.55952(8) 0.8418(3) 0.52572(11) 0.0264(5) Uani 1 1 d .
C16 C 0.54327(9) 0.8485(3) 0.45756(12) 0.0312(5) Uani 1 1 d .
H16A H 0.5118 0.8026 0.4449 0.037 Uiso 1 1 calc R
C17 C 0.57388(10) 0.9236(3) 0.40831(12) 0.0343(6) Uani 1 1 d .
H17A H 0.5632 0.9296 0.3615 0.041 Uiso 1 1 calc R
C18 C 0.61994(9) 0.9902(3) 0.42639(13) 0.0348(6) Uani 1 1 d .
H18A H 0.6406 1.0391 0.3917 0.042 Uiso 1 1 calc R
C19 C 0.63630(9) 0.9864(3) 0.49461(12) 0.0296(5) Uani 1 1 d .
H19A H 0.6676 1.0333 0.5070 0.036 Uiso 1 1 calc R
C20 C 0.60576(8) 0.9124(3) 0.54399(11) 0.0256(5) Uani 1 1 d .
C21 C 0.61391(8) 0.8862(3) 0.61879(11) 0.0254(5) Uani 1 1 d .
C22 C 0.65278(9) 0.9321(3) 0.66148(12) 0.0327(6) Uani 1 1 d .
H22A H 0.6803 0.9950 0.6438 0.039 Uiso 1 1 calc R
C23 C 0.65105(9) 0.8846(3) 0.73111(12) 0.0356(6) Uani 1 1 d .
H23A H 0.6777 0.9149 0.7610 0.043 Uiso 1 1 calc R
C24 C 0.61100(9) 0.7939(3) 0.75706(12) 0.0355(6) Uani 1 1 d .
H24A H 0.6106 0.7614 0.8045 0.043 Uiso 1 1 calc R
C25 C 0.57148(9) 0.7499(3) 0.71475(12) 0.0318(6) Uani 1 1 d .
H25A H 0.5437 0.6892 0.7328 0.038 Uiso 1 1 calc R
C26 C 0.57322(8) 0.7959(3) 0.64554(12) 0.0260(5) Uani 1 1 d .
C27 C 0.5000 0.3478(5) 0.7500 0.0543(11) Uani 1 2 d S
H27A H 0.5167 0.4228 0.7843 0.065 Uiso 0.50 1 calc PR
H27B H 0.4833 0.4228 0.7157 0.065 Uiso 0.50 1 calc PR
Cl1 Cl 0.54467(3) 0.22027(11) 0.70780(4) 0.0605(2) Uani 1 1 d .

loop_
_atom_site_aniso_label
_atom_site_aniso_U_11
_atom_site_aniso_U_22
_atom_site_aniso_U_33
_atom_site_aniso_U_23
_atom_site_aniso_U_13
_atom_site_aniso_U_12
S1 0.0236(3) 0.0363(3) 0.0291(3) -0.0034(2) 0.0001(2) -0.0028(2)
N1 0.0245(11) 0.0294(10) 0.0310(11) -0.0042(8) 0.0016(8) 0.0014(8)
N2 0.0248(11) 0.0325(11) 0.0323(11) -0.0046(8) -0.0007(8) -0.0005(9)
C1 0.0231(12) 0.0256(11) 0.0282(12) -0.0057(9) -0.0005(10) 0.0013(9)
C2 0.0231(12) 0.0225(11) 0.0289(12) -0.0035(9) -0.0021(10) 0.0027(9)
C3 0.0283(13) 0.0316(12) 0.0282(12) -0.0033(10) -0.0028(10) 0.0014(10)
C4 0.0422(15) 0.0291(12) 0.0298(13) 0.0023(10) 0.0030(11) -0.0011(11)
C5 0.0335(14) 0.0274(12) 0.0389(14) 0.0001(10) 0.0047(12) -0.0046(10)
C6 0.0243(12) 0.0252(11) 0.0367(13) -0.0030(10) -0.0039(10) -0.0022(9)
C7 0.0242(12) 0.0203(10) 0.0283(12) -0.0032(9) -0.0005(10) 0.0016(9)
C8 0.0248(12) 0.0228(11) 0.0289(12) -0.0041(9) 0.0004(10) 0.0059(9)
C9 0.0269(12) 0.0340(13) 0.0319(13) -0.0070(10) -0.0045(10) 0.0038(10)
C10 0.0387(15) 0.0469(15) 0.0260(13) -0.0029(11) -0.0058(11) 0.0087(12)
C11 0.0377(15) 0.0459(15) 0.0278(13) 0.0013(11) 0.0026(11) 0.0045(12)
C12 0.0307(13) 0.0355(13) 0.0288(13) -0.0019(10) 0.0020(11) 0.0022(11)
C13 0.0229(12) 0.0258(11) 0.0275(12) -0.0027(9) 0.0020(10) 0.0046(9)
C14 0.0212(12) 0.0260(11) 0.0323(13) -0.0035(10) 0.0010(10) 0.0010(9)
C15 0.0245(12) 0.0244(11) 0.0304(13) -0.0025(9) -0.0011(10) 0.0042(9)
C16 0.0303(13) 0.0310(12) 0.0322(13) -0.0042(10) -0.0037(11) 0.0037(10)
C17 0.0438(16) 0.0351(13) 0.0241(12) 0.0006(10) -0.0029(11) 0.0074(12)
C18 0.0383(14) 0.0322(13) 0.0338(14) 0.0046(11) 0.0096(11) 0.0054(11)
C19 0.0267(12) 0.0294(12) 0.0327(13) 0.0019(10) 0.0026(10) 0.0008(10)
C20 0.0253(12) 0.0221(11) 0.0294(12) -0.0011(9) 0.0016(10) 0.0050(9)
C21 0.0244(12) 0.0252(11) 0.0267(12) -0.0010(9) -0.0003(10) 0.0007(9)
C22 0.0270(13) 0.0343(13) 0.0367(14) 0.0023(11) -0.0007(11) -0.0049(10)
C23 0.0374(15) 0.0368(14) 0.0326(14) -0.0011(11) -0.0103(11) -0.0039(11)
C24 0.0446(16) 0.0355(13) 0.0263(12) 0.0013(10) -0.0034(11) -0.0013(12)
C25 0.0322(14) 0.0312(13) 0.0322(14) 0.0007(10) 0.0054(11) -0.0059(11)
C26 0.0228(12) 0.0249(11) 0.0302(12) -0.0014(9) 0.0009(10) -0.0010(9)
C27 0.059(3) 0.035(2) 0.069(3) 0.000 0.017(2) 0.000
Cl1 0.0539(5) 0.0628(5) 0.0648(5) 0.0009(4) 0.0160(4) 0.0101(4)

loop_
_atom_type_symbol
_atom_type_description
_atom_type_scat_dispersion_real
_atom_type_scat_dispersion_imag
_atom_type_scat_source
C C 0.0033 0.0016 'International Tables Vol C Tables 4.2.6.8 and 6.1.1.4'
H H 0.0000 0.0000 'International Tables Vol C Tables 4.2.6.8 and 6.1.1.4'
N N 0.0061 0.0033 'International Tables Vol C Tables 4.2.6.8 and 6.1.1.4'
S S 0.1246 0.1234 'International Tables Vol C Tables 4.2.6.8 and 6.1.1.4'
Cl Cl 0.1484 0.1585 'International Tables Vol C Tables 4.2.6.8 and 6.1.1.4'

loop_
_geom_angle_atom_site_label_1
_geom_angle_atom_site_label_2
_geom_angle_atom_site_label_3
_geom_angle
_geom_angle_site_symmetry_1
N1 S1 N2 96.99(10) .
C1 N1 S1 120.88(17) .
C14 N2 S1 120.62(17) .
N1 C1 C2 120.4(2) .
N1 C1 C13 133.1(2) .
C2 C1 C13 106.49(18) .
C3 C2 C7 120.9(2) .
C3 C2 C1 130.3(2) .
C7 C2 C1 108.72(19) .
C2 C3 C4 118.3(2) .
C5 C4 C3 121.0(2) .
C4 C5 C6 120.9(2) .
C7 C6 C5 118.9(2) .
C6 C7 C2 120.0(2) .
C6 C7 C8 131.8(2) .
C2 C7 C8 108.19(19) .
C9 C8 C13 120.5(2) .
C9 C8 C7 130.6(2) .
C13 C8 C7 108.87(19) .
C8 C9 C10 118.3(2) .
C11 C10 C9 120.9(2) .
C12 C11 C10 121.2(2) .
C11 C12 C13 118.6(2) .
C12 C13 C8 120.4(2) .
C12 C13 C1 131.9(2) .
C8 C13 C1 107.73(19) .
N2 C14 C26 120.2(2) .
N2 C14 C15 133.7(2) .
C26 C14 C15 106.11(18) .
C16 C15 C20 120.2(2) .
C16 C15 C14 131.9(2) .
C20 C15 C14 107.87(18) .
C17 C16 C15 118.6(2) .
C16 C17 C18 121.0(2) .
C17 C18 C19 120.9(2) .
C20 C19 C18 118.3(2) .
C19 C20 C15 121.0(2) .
C19 C20 C21 130.1(2) .
C15 C20 C21 108.92(19) .
C22 C21 C26 120.1(2) .
C22 C21 C20 131.5(2) .
C26 C21 C20 108.31(19) .
C21 C22 C23 118.9(2) .
C24 C23 C22 120.7(2) .
C23 C24 C25 120.7(2) .
C24 C25 C26 118.7(2) .
C25 C26 C21 120.8(2) .
C25 C26 C14 130.4(2) .
C21 C26 C14 108.77(19) .
Cl1 C27 Cl1 111.5(2) 3_656

loop_
_geom_bond_atom_site_label_1
_geom_bond_atom_site_label_2
_geom_bond_distance
_geom_bond_site_symmetry_2
S1 N1 1.655(2) .
S1 N2 1.657(2) .
N1 C1 1.304(3) .
N2 C14 1.300(3) .
C1 C2 1.472(3) .
C1 C13 1.481(3) .
C2 C3 1.385(3) .
C2 C7 1.408(3) .
C3 C4 1.389(3) .
C4 C5 1.385(3) .
C5 C6 1.387(3) .
C6 C7 1.384(3) .
C7 C8 1.469(3) .
C8 C9 1.386(3) .
C8 C13 1.415(3) .
C9 C10 1.395(3) .
C10 C11 1.386(4) .
C11 C12 1.384(3) .
C12 C13 1.388(3) .
C14 C26 1.479(3) .
C14 C15 1.488(3) .
C15 C16 1.389(3) .
C15 C20 1.405(3) .
C16 C17 1.387(3) .
C17 C18 1.388(3) .
C18 C19 1.390(3) .
C19 C20 1.384(3) .
C20 C21 1.476(3) .
C21 C22 1.379(3) .
C21 C26 1.399(3) .
C22 C23 1.396(3) .
C23 C24 1.381(3) .
C24 C25 1.385(3) .
C25 C26 1.385(3) .
C27 Cl1 1.758(2) 3_656
C27 Cl1 1.758(2) .
